data_4036747
loop_
_publ_author_name
'Mamane, V.'
'Peluso, P.'
'Aubert, E.'
'Cossu, S.'
'Pale, P.'

_publ_section_title
;
 Chiral Hexahalogenated 4,4'-Bipyridines.
;
_journal_issue 11
_journal_name_full 'The Journal of organic chemistry'
_journal_page_first 4576
_journal_page_last 4587
_journal_paper_doi 10.1021/acs.joc.6b00413
_journal_volume 81
_journal_year 2016
_chemical_formula_moiety 'C10 H2 Br2 Cl2 I2 N2'
_chemical_formula_sum 'C10 H2 Br2 Cl2 I2 N2'
_chemical_formula_weight 634.66
_space_group_crystal_system orthorhombic
_space_group_IT_number 19
_space_group_name_Hall 'P 2ac 2ab'
_space_group_name_H-M_alt 'P 21 21 21'
_atom_sites_solution_hydrogens geom
_atom_sites_solution_primary direct
_atom_sites_solution_secondary difmap
_audit_creation_method SHELXL-97
_cell_angle_alpha 90.00
_cell_angle_beta 90.00
_cell_angle_gamma 90.00
_cell_formula_units_Z 4
_cell_length_a 7.913(5)
_cell_length_b 11.911(9)
_cell_length_c 15.781(12)
_cell_measurement_temperature 105(2)
_cell_volume 1487.4(19)
_computing_structure_refinement 'SHELXL-97 (Sheldrick, 1997)'
_computing_structure_solution 'SHELXT (Sheldrick, 2015)'
_diffrn_ambient_temperature 105(2)
_diffrn_measured_fraction_theta_full 1.000
_diffrn_measured_fraction_theta_max 1.000
_diffrn_measurement_device_type D8Venture
_diffrn_measurement_method 'omega scans'
_diffrn_radiation_monochromator 'multilayer optics'
_diffrn_radiation_source 'high brilliance Incoatec Microfocus Source '
_diffrn_radiation_type MoK\a
_diffrn_radiation_wavelength 0.71073
_diffrn_reflns_av_R_equivalents 0.0376
_diffrn_reflns_av_sigmaI/netI 0.0847
_diffrn_reflns_limit_h_max 11
_diffrn_reflns_limit_h_min -11
_diffrn_reflns_limit_k_max 17
_diffrn_reflns_limit_k_min -17
_diffrn_reflns_limit_l_max 23
_diffrn_reflns_limit_l_min -23
_diffrn_reflns_number 48541
_diffrn_reflns_theta_full 32.21
_diffrn_reflns_theta_max 32.21
_diffrn_reflns_theta_min 2.14
_exptl_absorpt_coefficient_mu 9.943
_exptl_absorpt_correction_T_max 0.7246
_exptl_absorpt_correction_T_min 0.3061
_exptl_absorpt_correction_type numerical
_exptl_absorpt_process_details 'SADABS 2014/5'
_exptl_crystal_colour colorless
_exptl_crystal_density_diffrn 2.834
_exptl_crystal_density_method 'not measured'
_exptl_crystal_description block
_exptl_crystal_F_000 1144
_exptl_crystal_size_max 0.260
_exptl_crystal_size_mid 0.097
_exptl_crystal_size_min 0.053
_refine_diff_density_max 1.934
_refine_diff_density_min -1.566
_refine_diff_density_rms 0.129
_refine_ls_abs_structure_details 'Flack H D (1983), Acta Cryst. A39, 876-881'
_refine_ls_abs_structure_Flack 0.001(8)
_refine_ls_extinction_method none
_refine_ls_goodness_of_fit_ref 1.041
_refine_ls_hydrogen_treatment constr
_refine_ls_matrix_type full
_refine_ls_number_parameters 164
_refine_ls_number_reflns 5248
_refine_ls_number_restraints 0
_refine_ls_restrained_S_all 1.041
_refine_ls_R_factor_all 0.0271
_refine_ls_R_factor_gt 0.0243
_refine_ls_shift/su_max 0.021
_refine_ls_shift/su_mean 0.000
_refine_ls_structure_factor_coef Fsqd
_refine_ls_weighting_details 'calc w=1/[\s^2^(Fo^2^)+(0.0177P)^2^+4.2870P] where P=(Fo^2^+2Fc^2^)/3'
_refine_ls_weighting_scheme calc
_refine_ls_wR_factor_gt 0.0515
_refine_ls_wR_factor_ref 0.0523
_reflns_number_gt 4988
_reflns_number_total 5248
_reflns_threshold_expression >2sigma(I)
_cod_data_source_file jo6b00413_si_007.cif
_cod_data_source_block hal12b_p2
_cod_database_code 4036747

loop_
_symmetry_equiv_pos_as_xyz
'x, y, z'
'-x+1/2, -y, z+1/2'
'-x, y+1/2, -z+1/2'
'x+1/2, -y+1/2, -z'

loop_
_atom_site_label
_atom_site_type_symbol
_atom_site_fract_x
_atom_site_fract_y
_atom_site_fract_z
_atom_site_U_iso_or_equiv
_atom_site_adp_type
_atom_site_occupancy
_atom_site_symmetry_multiplicity
_atom_site_calc_flag
_atom_site_refinement_flags
I2 I 0.54164(3) 0.804139(19) 0.536106(14) 0.02170(5) Uani 1 1 d .
I1 I 0.77113(3) 0.458802(19) 0.582852(16) 0.02765(6) Uani 1 1 d .
Br2 Br 0.86841(5) 0.96637(3) 0.61926(2) 0.02761(8) Uani 1 1 d .
Br1 Br 0.40631(7) 0.30602(4) 0.52621(2) 0.04269(13) Uani 1 1 d .
Cl2 Cl 0.66939(12) 0.53664(8) 0.82926(5) 0.02403(16) Uani 1 1 d .
Cl1 Cl 0.28701(11) 0.73268(7) 0.75292(7) 0.02802(18) Uani 1 1 d .
N1 N 0.2251(5) 0.4634(3) 0.6124(2) 0.0293(7) Uani 1 1 d .
N7 N 0.8909(4) 0.8119(3) 0.74610(19) 0.0201(5) Uani 1 1 d .
C12 C 0.8499(4) 0.7220(3) 0.7919(2) 0.0201(6) Uani 1 1 d .
H12 H 0.9098 0.7069 0.8428 0.024 Uiso 1 1 calc R
C11 C 0.7214(4) 0.6499(3) 0.7668(2) 0.0153(6) Uani 1 1 d .
C9 C 0.6763(4) 0.7654(3) 0.6454(2) 0.0144(5) Uani 1 1 d .
C5 C 0.3294(4) 0.6195(3) 0.6895(2) 0.0167(6) Uani 1 1 d .
C3 C 0.5234(5) 0.5002(3) 0.6163(2) 0.0184(6) Uani 1 1 d .
C4 C 0.4949(4) 0.5952(3) 0.66529(19) 0.0137(5) Uani 1 1 d .
C2 C 0.3830(6) 0.4372(3) 0.5920(2) 0.0257(8) Uani 1 1 d .
C10 C 0.6331(4) 0.6697(2) 0.69174(19) 0.0133(5) Uani 1 1 d .
C8 C 0.8061(4) 0.8332(3) 0.6763(2) 0.0167(6) Uani 1 1 d .
C6 C 0.1987(5) 0.5513(3) 0.6620(2) 0.0260(8) Uani 1 1 d .
H6 H 0.0865 0.5681 0.6792 0.031 Uiso 1 1 calc R

loop_
_atom_site_aniso_label
_atom_site_aniso_U_11
_atom_site_aniso_U_22
_atom_site_aniso_U_33
_atom_site_aniso_U_23
_atom_site_aniso_U_13
_atom_site_aniso_U_12
I2 0.02509(10) 0.02067(9) 0.01934(9) 0.00725(8) -0.00447(8) -0.00518(9)
I1 0.04075(14) 0.01383(8) 0.02836(11) -0.00673(8) 0.01927(10) -0.00201(9)
Br2 0.03389(19) 0.02054(16) 0.02841(17) -0.00444(14) 0.00726(15) -0.01511(15)
Br1 0.0827(4) 0.02394(18) 0.02145(17) -0.00816(15) 0.0075(2) -0.0295(2)
Cl2 0.0328(4) 0.0217(3) 0.0176(3) 0.0047(3) -0.0048(3) 0.0029(3)
Cl1 0.0164(4) 0.0220(4) 0.0456(5) -0.0039(4) 0.0083(4) 0.0037(3)
N1 0.0372(18) 0.0311(16) 0.0195(13) 0.0060(13) -0.0044(13) -0.0233(16)
N7 0.0148(12) 0.0223(13) 0.0231(12) -0.0082(12) 0.0011(11) -0.0018(11)
C12 0.0155(14) 0.0228(15) 0.0219(15) -0.0073(12) -0.0045(12) 0.0026(12)
C11 0.0148(13) 0.0143(12) 0.0167(14) -0.0014(10) -0.0003(11) 0.0059(11)
C9 0.0147(13) 0.0135(13) 0.0149(13) -0.0027(10) -0.0003(11) 0.0012(11)
C5 0.0170(14) 0.0166(14) 0.0165(14) 0.0019(11) -0.0009(11) -0.0040(11)
C3 0.0329(18) 0.0122(12) 0.0101(12) -0.0001(10) 0.0037(13) -0.0052(12)
C4 0.0178(14) 0.0120(12) 0.0113(12) 0.0032(10) -0.0005(10) -0.0024(10)
C2 0.045(2) 0.0191(15) 0.0131(13) -0.0014(11) 0.0013(15) -0.0168(15)
C10 0.0132(13) 0.0120(12) 0.0146(12) -0.0010(9) 0.0002(10) 0.0026(10)
C8 0.0145(14) 0.0144(13) 0.0211(14) -0.0047(11) 0.0051(11) -0.0023(10)
C6 0.0192(15) 0.035(2) 0.0240(16) 0.0117(15) -0.0069(13) -0.0112(15)

loop_
_atom_type_symbol
_atom_type_description
_atom_type_scat_dispersion_real
_atom_type_scat_dispersion_imag
_atom_type_scat_source
C C 0.0033 0.0016 'International Tables Vol C Tables 4.2.6.8 and 6.1.1.4'
H H 0.0000 0.0000 'International Tables Vol C Tables 4.2.6.8 and 6.1.1.4'
N N 0.0061 0.0033 'International Tables Vol C Tables 4.2.6.8 and 6.1.1.4'
Cl Cl 0.1484 0.1585 'International Tables Vol C Tables 4.2.6.8 and 6.1.1.4'
Br Br -0.2901 2.4595 'International Tables Vol C Tables 4.2.6.8 and 6.1.1.4'
I I -0.4742 1.8119 'International Tables Vol C Tables 4.2.6.8 and 6.1.1.4'

loop_
_geom_angle_atom_site_label_1
_geom_angle_atom_site_label_2
_geom_angle_atom_site_label_3
_geom_angle
C6 N1 C2 118.6(3)
C8 N7 C12 119.0(3)
N7 C12 C11 121.4(3)
N7 C12 H12 119.3
C11 C12 H12 119.3
C12 C11 C10 120.3(3)
C12 C11 Cl2 119.8(3)
C10 C11 Cl2 119.9(3)
C8 C9 C10 118.1(3)
C8 C9 I2 122.6(2)
C10 C9 I2 119.3(2)
C6 C5 C4 119.5(3)
C6 C5 Cl1 120.0(3)
C4 C5 Cl1 120.5(2)
C4 C3 C2 117.5(3)
C4 C3 I1 119.0(3)
C2 C3 I1 123.5(3)
C3 C4 C5 118.3(3)
C3 C4 C10 122.0(3)
C5 C4 C10 119.7(3)
N1 C2 C3 123.8(3)
N1 C2 Br1 114.9(3)
C3 C2 Br1 121.3(3)
C9 C10 C11 117.4(3)
C9 C10 C4 121.8(3)
C11 C10 C4 120.8(3)
N7 C8 C9 123.8(3)
N7 C8 Br2 115.3(2)
C9 C8 Br2 120.8(3)
N1 C6 C5 122.1(4)
N1 C6 H6 118.9
C5 C6 H6 118.9

loop_
_geom_bond_atom_site_label_1
_geom_bond_atom_site_label_2
_geom_bond_distance
I2 C9 2.080(3)
I1 C3 2.089(4)
Br2 C8 1.889(3)
Br1 C2 1.885(4)
Cl2 C11 1.721(3)
Cl1 C5 1.712(4)
N1 C6 1.323(6)
N1 C2 1.327(6)
N7 C8 1.314(5)
N7 C12 1.332(5)
C12 C11 1.388(5)
C12 H12 0.9500
C11 C10 1.396(4)
C9 C8 1.395(4)
C9 C10 1.396(4)
C5 C6 1.385(5)
C5 C4 1.395(5)
C3 C4 1.389(4)
C3 C2 1.394(5)
C4 C10 1.469(4)
C6 H6 0.9500

loop_
_geom_torsion_atom_site_label_1
_geom_torsion_atom_site_label_2
_geom_torsion_atom_site_label_3
_geom_torsion_atom_site_label_4
_geom_torsion
C8 N7 C12 C11 0.9(5)
N7 C12 C11 C10 0.8(5)
N7 C12 C11 Cl2 -178.4(3)
C2 C3 C4 C5 2.2(5)
I1 C3 C4 C5 -177.8(2)
C2 C3 C4 C10 -177.7(3)
I1 C3 C4 C10 2.3(4)
C6 C5 C4 C3 -2.2(5)
Cl1 C5 C4 C3 177.7(2)
C6 C5 C4 C10 177.7(3)
Cl1 C5 C4 C10 -2.4(4)
C6 N1 C2 C3 -3.2(5)
C6 N1 C2 Br1 176.8(3)
C4 C3 C2 N1 0.5(5)
I1 C3 C2 N1 -179.5(3)
C4 C3 C2 Br1 -179.5(2)
I1 C3 C2 Br1 0.5(4)
C8 C9 C10 C11 1.1(4)
I2 C9 C10 C11 -177.0(2)
C8 C9 C10 C4 178.3(3)
I2 C9 C10 C4 0.2(4)
C12 C11 C10 C9 -1.7(5)
Cl2 C11 C10 C9 177.5(2)
C12 C11 C10 C4 -178.9(3)
Cl2 C11 C10 C4 0.3(4)
C3 C4 C10 C9 94.3(4)
C5 C4 C10 C9 -85.6(4)
C3 C4 C10 C11 -88.6(4)
C5 C4 C10 C11 91.5(4)
C12 N7 C8 C9 -1.5(5)
C12 N7 C8 Br2 177.3(2)
C10 C9 C8 N7 0.5(5)
I2 C9 C8 N7 178.6(2)
C10 C9 C8 Br2 -178.2(2)
I2 C9 C8 Br2 -0.2(4)
C2 N1 C6 C5 3.2(5)
C4 C5 C6 N1 -0.5(5)
Cl1 C5 C6 N1 179.5(3)
